data_4037363
loop_
_publ_author_name
'Kise, Naoki'
'Hamada, Yusuke'
'Sakurai, Toshihiko'

_publ_section_title
;
 Electroreductive Intermolecular Coupling of Coumarins with Benzophenones:
 Synthesis of 4-(2-Hydroxyphenyl)-5,5-diaryl-\g-butyrolactones,
 2-(2,2-Diaryl-2,3-dihydrobenzofuran-3-yl)acetic Acids, and
 4-(Diarylmethyl)coumarins.
;
_journal_issue 22
_journal_name_full 'The Journal of organic chemistry'
_journal_page_first 11043
_journal_page_last 11056
_journal_paper_doi 10.1021/acs.joc.6b02056
_journal_volume 81
_journal_year 2016
_chemical_formula_moiety 'C22 H18 O3'
_chemical_formula_sum 'C22 H18 O3'
_chemical_formula_weight 330.36
_chemical_melting_point 450.0(10)
_chemical_name_systematic
; 
4-(2-hydroxyphenyl)-5,5-diphenyldihydrofuran-2(3H)-one
;
_space_group_IT_number 2
_space_group_name_Hall '-P 1'
_space_group_name_H-M_alt 'P -1'
_symmetry_cell_setting triclinic
_symmetry_space_group_name_H-M 'P -1'
_atom_sites_solution_hydrogens geom
_atom_sites_solution_primary direct
_atom_sites_solution_secondary difmap
_audit_creation_method SHELXL-97
_cell_angle_alpha 109.982(10)
_cell_angle_beta 94.427(9)
_cell_angle_gamma 99.724(10)
_cell_formula_units_Z 4
_cell_length_a 9.196(2)
_cell_length_b 12.205(3)
_cell_length_c 17.211(3)
_cell_measurement_reflns_used 2389
_cell_measurement_temperature 298(2)
_cell_measurement_theta_max 26.6
_cell_measurement_theta_min 4.2
_cell_volume 1770.3(7)
_computing_cell_refinement PROCESS-AUTO
_computing_data_collection PROCESS-AUTO
_computing_data_reduction PROCESS-AUTO
_computing_publication_material yadokari-XG
_computing_structure_refinement 'SHELXL-97 (Sheldrick, 1997)'
_computing_structure_solution 'SHELXS-97 (Sheldrick, 1990)'
_diffrn_ambient_temperature 298(2)
_diffrn_detector_area_resol_mean 10.00
_diffrn_measured_fraction_theta_full 0.979
_diffrn_measured_fraction_theta_max 0.979
_diffrn_measurement_device_type 'Rigaku RAXIS-RAPID'
_diffrn_measurement_method \w
_diffrn_radiation_monochromator graphite
_diffrn_radiation_source 'fine-focus sealed tube'
_diffrn_radiation_type MoK\a
_diffrn_radiation_wavelength 0.71075
_diffrn_reflns_av_R_equivalents 0.0427
_diffrn_reflns_av_sigmaI/netI 0.0771
_diffrn_reflns_limit_h_max 11
_diffrn_reflns_limit_h_min -11
_diffrn_reflns_limit_k_max 15
_diffrn_reflns_limit_k_min -15
_diffrn_reflns_limit_l_max 20
_diffrn_reflns_limit_l_min -22
_diffrn_reflns_number 17059
_diffrn_reflns_theta_full 27.35
_diffrn_reflns_theta_max 27.35
_diffrn_reflns_theta_min 3.03
_exptl_absorpt_coefficient_mu 0.082
_exptl_absorpt_correction_T_max 0.9878
_exptl_absorpt_correction_T_min 0.9603
_exptl_absorpt_correction_type multi-scan
_exptl_absorpt_process_details
;
    Higashi, T. (1995). Program for Absorption Correction.
    Rigaku Corporation, Tokyo, Japan.
;
_exptl_crystal_colour colorless
_exptl_crystal_density_diffrn 1.240
_exptl_crystal_density_method 'not measured'
_exptl_crystal_description block
_exptl_crystal_F_000 696
_exptl_crystal_size_max 0.50
_exptl_crystal_size_mid 0.30
_exptl_crystal_size_min 0.15
_refine_diff_density_max 0.116
_refine_diff_density_min -0.163
_refine_diff_density_rms 0.030
_refine_ls_extinction_method none
_refine_ls_goodness_of_fit_ref 1.008
_refine_ls_hydrogen_treatment refall
_refine_ls_matrix_type full
_refine_ls_number_parameters 453
_refine_ls_number_reflns 7840
_refine_ls_number_restraints 0
_refine_ls_restrained_S_all 1.008
_refine_ls_R_factor_all 0.1387
_refine_ls_R_factor_gt 0.0528
_refine_ls_shift/su_max 0.001
_refine_ls_shift/su_mean 0.000
_refine_ls_structure_factor_coef Fsqd
_refine_ls_weighting_details 'calc w=1/[\s^2^(Fo^2^)+(0.0350P)^2^+0.0000P] where P=(Fo^2^+2Fc^2^)/3'
_refine_ls_weighting_scheme calc
_refine_ls_wR_factor_gt 0.0841
_refine_ls_wR_factor_ref 0.0974
_reflns_number_gt 3803
_reflns_number_total 7840
_reflns_threshold_expression >2sigma(I)
_cod_data_source_file jo-2016-02056y-File007.cif
_cod_data_source_block 6a
_cod_depositor_comments
;
The following automatic conversions were performed:

data item '_chemical_melting_point' value '449-451' was changed to
'450.0(10)' -- the average value was taken and precision was
estimated.

Automatic conversion script
Id: cif_fix_values 6909 2019-04-08 15:41:33Z antanas 
;
_cod_original_cell_volume 1770.2(7)
_cod_database_code 4037363

loop_
_symmetry_equiv_pos_as_xyz
'x, y, z'
'-x, -y, -z'

loop_
_atom_site_label
_atom_site_type_symbol
_atom_site_fract_x
_atom_site_fract_y
_atom_site_fract_z
_atom_site_U_iso_or_equiv
_atom_site_adp_type
_atom_site_occupancy
_atom_site_symmetry_multiplicity
_atom_site_calc_flag
_atom_site_refinement_flags
O1 O 0.79407(11) 0.27692(11) 0.26179(6) 0.0475(3) Uani 1 1 d .
C1 C 0.90588(19) 0.36994(17) 0.27697(11) 0.0478(5) Uani 1 1 d .
O2 O 0.97226(13) 0.38341(12) 0.22192(7) 0.0614(4) Uani 1 1 d .
C2 C 0.9313(2) 0.44823(16) 0.36699(10) 0.0537(5) Uani 1 1 d .
H1 H 0.8897 0.5186 0.3752 0.064 Uiso 1 1 calc R
H2 H 1.0369 0.4727 0.3887 0.064 Uiso 1 1 calc R
C3 C 0.85014(18) 0.36929(16) 0.40887(10) 0.0459(5) Uani 1 1 d .
H3 H 0.8071 0.4189 0.4553 0.055 Uiso 1 1 calc R
C4 C 0.94513(19) 0.30032(16) 0.44115(10) 0.0475(5) Uani 1 1 d .
C5 C 0.9027(2) 0.26349(17) 0.50594(10) 0.0504(5) Uani 1 1 d .
O3 O 0.78143(14) 0.29950(12) 0.53860(7) 0.0624(4) Uani 1 1 d .
H35 H 0.7662 0.2753 0.5768 0.094 Uiso 1 1 calc R
C6 C 0.9810(2) 0.1953(2) 0.53467(12) 0.0701(6) Uani 1 1 d .
H4 H 0.9502 0.1704 0.5773 0.084 Uiso 1 1 calc R
C7 C 1.1042(3) 0.1639(2) 0.50070(15) 0.0931(8) Uani 1 1 d .
H5 H 1.1573 0.1178 0.5202 0.112 Uiso 1 1 calc R
C8 C 1.1495(3) 0.2003(2) 0.43798(15) 0.0953(8) Uani 1 1 d .
H6 H 1.2335 0.1792 0.4150 0.114 Uiso 1 1 calc R
C9 C 1.0704(2) 0.2684(2) 0.40884(12) 0.0705(6) Uani 1 1 d .
H7 H 1.1025 0.2933 0.3665 0.085 Uiso 1 1 calc R
C10 C 0.72150(17) 0.28851(16) 0.33777(10) 0.0441(5) Uani 1 1 d .
C11 C 0.67060(18) 0.16346(17) 0.33688(10) 0.0460(5) Uani 1 1 d .
C12 C 0.7397(2) 0.07192(19) 0.29785(12) 0.0633(5) Uani 1 1 d .
H8 H 0.8169 0.0854 0.2682 0.076 Uiso 1 1 calc R
C13 C 0.6964(3) -0.0391(2) 0.30210(14) 0.0853(7) Uani 1 1 d .
H9 H 0.7444 -0.0998 0.2753 0.102 Uiso 1 1 calc R
C14 C 0.5841(3) -0.0611(2) 0.34507(16) 0.0859(7) Uani 1 1 d .
H10 H 0.5557 -0.1363 0.3479 0.103 Uiso 1 1 calc R
C15 C 0.5128(2) 0.0284(2) 0.38422(15) 0.0833(7) Uani 1 1 d .
H11 H 0.4356 0.0140 0.4136 0.100 Uiso 1 1 calc R
C16 C 0.5561(2) 0.1404(2) 0.37984(12) 0.0664(6) Uani 1 1 d .
H12 H 0.5072 0.2007 0.4063 0.080 Uiso 1 1 calc R
C17 C 0.59010(19) 0.34742(19) 0.32838(13) 0.0533(5) Uani 1 1 d .
C18 C 0.5638(2) 0.4473(2) 0.38835(14) 0.0776(7) Uani 1 1 d .
H13 H 0.6292 0.4832 0.4382 0.093 Uiso 1 1 calc R
C19 C 0.4424(3) 0.4955(3) 0.37620(19) 0.1004(9) Uani 1 1 d .
H14 H 0.4272 0.5633 0.4177 0.120 Uiso 1 1 calc R
C20 C 0.3451(3) 0.4444(3) 0.3039(2) 0.1035(11) Uani 1 1 d .
H15 H 0.2629 0.4766 0.2959 0.124 Uiso 1 1 calc R
C21 C 0.3688(3) 0.3455(3) 0.2431(2) 0.0937(9) Uani 1 1 d .
H16 H 0.3030 0.3110 0.1934 0.112 Uiso 1 1 calc R
C22 C 0.4908(2) 0.2954(2) 0.25480(14) 0.0731(6) Uani 1 1 d .
H17 H 0.5052 0.2274 0.2132 0.088 Uiso 1 1 calc R
O4 O 1.10726(14) 0.77109(12) 0.24642(7) 0.0560(3) Uani 1 1 d .
C23 C 1.1990(2) 0.69749(19) 0.24746(12) 0.0554(5) Uani 1 1 d .
O5 O 1.27361(14) 0.70856(14) 0.31197(8) 0.0787(5) Uani 1 1 d .
C24 C 1.1925(2) 0.60957(17) 0.16244(11) 0.0561(5) Uani 1 1 d .
H18 H 1.1305 0.5335 0.1560 0.067 Uiso 1 1 calc R
H19 H 1.2915 0.5979 0.1509 0.067 Uiso 1 1 calc R
C25 C 1.12479(17) 0.66412(15) 0.10481(10) 0.0428(4) Uani 1 1 d .
H20 H 1.0602 0.6003 0.0574 0.051 Uiso 1 1 calc R
C26 C 1.23942(18) 0.73477(15) 0.07191(10) 0.0426(4) Uani 1 1 d .
C27 C 1.20614(19) 0.73541(16) -0.00815(10) 0.0436(4) Uani 1 1 d .
O6 O 1.06917(12) 0.67512(12) -0.05167(7) 0.0573(4) Uani 1 1 d .
H36 H 1.0691 0.6657 -0.1012 0.086 Uiso 1 1 calc R
C28 C 1.3111(2) 0.79317(17) -0.04218(11) 0.0582(5) Uani 1 1 d .
H21 H 1.2886 0.7925 -0.0960 0.070 Uiso 1 1 calc R
C29 C 1.4476(2) 0.8511(2) 0.00333(14) 0.0744(6) Uani 1 1 d .
H22 H 1.5180 0.8893 -0.0201 0.089 Uiso 1 1 calc R
C30 C 1.4830(2) 0.8540(2) 0.08331(13) 0.0827(7) Uani 1 1 d .
H23 H 1.5758 0.8945 0.1144 0.099 Uiso 1 1 calc R
C31 C 1.3775(2) 0.79532(19) 0.11628(12) 0.0641(6) Uani 1 1 d .
H24 H 1.4006 0.7968 0.1702 0.077 Uiso 1 1 calc R
C32 C 1.02522(17) 0.73883(15) 0.16213(10) 0.0424(4) Uani 1 1 d .
C33 C 1.01289(19) 0.85513(16) 0.15110(11) 0.0462(5) Uani 1 1 d .
C34 C 0.9068(2) 0.85950(19) 0.09179(12) 0.0617(5) Uani 1 1 d .
H25 H 0.8376 0.7906 0.0597 0.074 Uiso 1 1 calc R
C35 C 0.9016(3) 0.9648(2) 0.07921(15) 0.0794(7) Uani 1 1 d .
H26 H 0.8296 0.9662 0.0387 0.095 Uiso 1 1 calc R
C36 C 1.0017(3) 1.0665(2) 0.12605(19) 0.0927(9) Uani 1 1 d .
H27 H 0.9992 1.1373 0.1173 0.111 Uiso 1 1 calc R
C37 C 1.1058(3) 1.0637(2) 0.18595(17) 0.1013(8) Uani 1 1 d .
H28 H 1.1734 1.1332 0.2186 0.122 Uiso 1 1 calc R
C38 C 1.1119(2) 0.9594(2) 0.19854(14) 0.0773(6) Uani 1 1 d .
H29 H 1.1836 0.9590 0.2396 0.093 Uiso 1 1 calc R
C39 C 0.87406(19) 0.66139(17) 0.15836(12) 0.0486(5) Uani 1 1 d .
C40 C 0.8142(2) 0.6671(2) 0.23017(13) 0.0740(7) Uani 1 1 d .
H30 H 0.8664 0.7182 0.2819 0.089 Uiso 1 1 calc R
C41 C 0.6746(3) 0.5962(3) 0.2256(2) 0.0997(10) Uani 1 1 d .
H31 H 0.6341 0.5999 0.2741 0.120 Uiso 1 1 calc R
C42 C 0.5984(3) 0.5213(3) 0.1492(3) 0.1071(11) Uani 1 1 d .
H32 H 0.5059 0.4741 0.1463 0.129 Uiso 1 1 calc R
C43 C 0.6547(2) 0.5148(2) 0.0781(2) 0.0932(8) Uani 1 1 d .
H33 H 0.6019 0.4635 0.0267 0.112 Uiso 1 1 calc R
C44 C 0.7918(2) 0.58496(18) 0.08257(14) 0.0665(6) Uani 1 1 d .
H34 H 0.8300 0.5809 0.0334 0.080 Uiso 1 1 calc R

loop_
_atom_site_aniso_label
_atom_site_aniso_U_11
_atom_site_aniso_U_22
_atom_site_aniso_U_33
_atom_site_aniso_U_23
_atom_site_aniso_U_13
_atom_site_aniso_U_12
O1 0.0451(7) 0.0584(9) 0.0330(7) 0.0131(6) 0.0060(6) 0.0018(6)
C1 0.0457(10) 0.0565(13) 0.0412(11) 0.0213(10) 0.0016(9) 0.0053(10)
O2 0.0580(7) 0.0848(11) 0.0439(7) 0.0317(7) 0.0115(6) 0.0019(7)
C2 0.0623(12) 0.0502(13) 0.0413(11) 0.0141(10) 0.0052(9) -0.0011(10)
C3 0.0523(11) 0.0483(12) 0.0342(10) 0.0120(9) 0.0080(9) 0.0080(10)
C4 0.0474(11) 0.0519(13) 0.0362(10) 0.0103(10) 0.0005(9) 0.0060(9)
C5 0.0554(11) 0.0554(14) 0.0358(10) 0.0128(10) -0.0017(9) 0.0108(10)
O3 0.0732(9) 0.0800(11) 0.0487(8) 0.0344(8) 0.0222(7) 0.0253(8)
C6 0.0815(15) 0.0775(17) 0.0558(13) 0.0290(13) 0.0014(12) 0.0225(13)
C7 0.0932(18) 0.113(2) 0.0870(18) 0.0435(17) 0.0005(16) 0.0489(17)
C8 0.0686(15) 0.141(3) 0.0924(18) 0.0477(19) 0.0182(14) 0.0508(16)
C9 0.0558(13) 0.103(2) 0.0566(13) 0.0306(13) 0.0123(11) 0.0226(13)
C10 0.0428(10) 0.0565(13) 0.0369(10) 0.0204(10) 0.0114(9) 0.0109(9)
C11 0.0428(10) 0.0533(14) 0.0402(10) 0.0187(10) 0.0008(9) 0.0036(10)
C12 0.0698(13) 0.0558(15) 0.0604(13) 0.0177(12) 0.0130(11) 0.0082(12)
C13 0.1039(18) 0.0538(17) 0.0935(18) 0.0223(14) 0.0151(15) 0.0124(14)
C14 0.0874(17) 0.0631(18) 0.104(2) 0.0430(16) -0.0130(15) -0.0092(15)
C15 0.0664(14) 0.091(2) 0.107(2) 0.0615(18) 0.0159(14) -0.0002(15)
C16 0.0552(12) 0.0779(17) 0.0809(15) 0.0455(14) 0.0186(11) 0.0136(11)
C17 0.0461(11) 0.0685(15) 0.0614(13) 0.0409(13) 0.0168(11) 0.0132(11)
C18 0.0816(15) 0.105(2) 0.0750(15) 0.0486(16) 0.0330(13) 0.0511(15)
C19 0.099(2) 0.130(3) 0.125(2) 0.080(2) 0.0585(19) 0.074(2)
C20 0.0595(16) 0.148(3) 0.165(3) 0.121(3) 0.041(2) 0.038(2)
C21 0.0532(15) 0.120(3) 0.134(3) 0.090(2) -0.0043(15) -0.0006(16)
C22 0.0524(13) 0.0833(18) 0.0927(17) 0.0513(15) -0.0055(12) 0.0040(12)
O4 0.0679(8) 0.0637(10) 0.0376(7) 0.0179(7) 0.0105(6) 0.0159(7)
C23 0.0581(12) 0.0685(16) 0.0512(13) 0.0363(12) 0.0133(11) 0.0098(11)
O5 0.0764(9) 0.1198(14) 0.0567(9) 0.0557(9) 0.0058(8) 0.0166(9)
C24 0.0645(12) 0.0588(14) 0.0593(13) 0.0334(12) 0.0193(10) 0.0208(11)
C25 0.0486(10) 0.0418(12) 0.0392(10) 0.0154(9) 0.0090(9) 0.0091(9)
C26 0.0440(10) 0.0461(12) 0.0396(10) 0.0163(9) 0.0116(9) 0.0100(9)
C27 0.0449(10) 0.0442(12) 0.0407(10) 0.0142(9) 0.0078(9) 0.0082(9)
O6 0.0560(8) 0.0750(10) 0.0397(7) 0.0230(8) 0.0054(6) 0.0064(7)
C28 0.0677(13) 0.0631(15) 0.0492(12) 0.0288(11) 0.0151(11) 0.0064(12)
C29 0.0679(14) 0.0845(18) 0.0699(15) 0.0351(14) 0.0223(13) -0.0075(13)
C30 0.0571(13) 0.111(2) 0.0675(15) 0.0334(15) 0.0037(12) -0.0165(13)
C31 0.0555(12) 0.0861(17) 0.0468(12) 0.0265(12) 0.0059(10) -0.0006(12)
C32 0.0483(10) 0.0470(12) 0.0346(10) 0.0164(9) 0.0103(8) 0.0112(9)
C33 0.0544(11) 0.0413(13) 0.0466(11) 0.0162(10) 0.0209(10) 0.0131(10)
C34 0.0687(13) 0.0572(15) 0.0686(14) 0.0322(12) 0.0141(12) 0.0158(11)
C35 0.0850(16) 0.083(2) 0.1038(19) 0.0626(18) 0.0352(15) 0.0366(15)
C36 0.121(2) 0.0610(19) 0.131(2) 0.0587(19) 0.066(2) 0.0404(18)
C37 0.129(2) 0.0463(17) 0.124(2) 0.0316(17) 0.027(2) 0.0018(16)
C38 0.0921(16) 0.0509(16) 0.0821(16) 0.0231(14) 0.0058(13) 0.0020(13)
C39 0.0522(11) 0.0458(13) 0.0596(12) 0.0275(11) 0.0197(11) 0.0184(10)
C40 0.0700(14) 0.0963(19) 0.0834(16) 0.0566(15) 0.0344(13) 0.0293(13)
C41 0.0807(19) 0.137(3) 0.140(3) 0.105(2) 0.0584(19) 0.0411(18)
C42 0.0625(17) 0.096(2) 0.199(4) 0.092(3) 0.033(2) 0.0231(16)
C43 0.0545(14) 0.0628(18) 0.152(3) 0.0271(18) 0.0117(16) 0.0118(13)
C44 0.0501(12) 0.0569(15) 0.0866(17) 0.0187(13) 0.0124(12) 0.0094(11)

loop_
_atom_type_symbol
_atom_type_description
_atom_type_scat_dispersion_real
_atom_type_scat_dispersion_imag
_atom_type_scat_source
C C 0.0033 0.0016 'International Tables Vol C Tables 4.2.6.8 and 6.1.1.4'
H H 0.0000 0.0000 'International Tables Vol C Tables 4.2.6.8 and 6.1.1.4'
O O 0.0106 0.0060 'International Tables Vol C Tables 4.2.6.8 and 6.1.1.4'

loop_
_geom_angle_atom_site_label_1
_geom_angle_atom_site_label_2
_geom_angle_atom_site_label_3
_geom_angle
C1 O1 C10 110.38(13)
O2 C1 O1 121.33(16)
O2 C1 C2 127.89(17)
O1 C1 C2 110.78(14)
C1 C2 C3 103.52(14)
C1 C2 H1 111.1
C3 C2 H1 111.1
C1 C2 H2 111.1
C3 C2 H2 111.1
H1 C2 H2 109.0
C4 C3 C2 114.96(13)
C4 C3 C10 113.52(15)
C2 C3 C10 101.41(12)
C4 C3 H3 108.9
C2 C3 H3 108.9
C10 C3 H3 108.9
C9 C4 C5 117.49(17)
C9 C4 C3 123.64(15)
C5 C4 C3 118.85(15)
O3 C5 C6 122.58(16)
O3 C5 C4 116.30(15)
C6 C5 C4 121.12(17)
C5 O3 H35 109.5
C7 C6 C5 120.02(19)
C7 C6 H4 120.0
C5 C6 H4 120.0
C6 C7 C8 120.0(2)
C6 C7 H5 120.0
C8 C7 H5 120.0
C7 C8 C9 119.9(2)
C7 C8 H6 120.0
C9 C8 H6 120.0
C4 C9 C8 121.37(18)
C4 C9 H7 119.3
C8 C9 H7 119.3
O1 C10 C11 106.64(14)
O1 C10 C17 105.44(12)
C11 C10 C17 112.09(14)
O1 C10 C3 101.87(11)
C11 C10 C3 115.24(13)
C17 C10 C3 114.20(16)
C12 C11 C16 118.10(17)
C12 C11 C10 122.30(15)
C16 C11 C10 119.52(18)
C13 C12 C11 120.96(19)
C13 C12 H8 119.5
C11 C12 H8 119.5
C14 C13 C12 120.7(2)
C14 C13 H9 119.7
C12 C13 H9 119.7
C13 C14 C15 119.6(2)
C13 C14 H10 120.2
C15 C14 H10 120.2
C14 C15 C16 119.8(2)
C14 C15 H11 120.1
C16 C15 H11 120.1
C11 C16 C15 120.9(2)
C11 C16 H12 119.6
C15 C16 H12 119.6
C18 C17 C22 118.13(19)
C18 C17 C10 124.33(19)
C22 C17 C10 117.5(2)
C17 C18 C19 121.5(2)
C17 C18 H13 119.3
C19 C18 H13 119.3
C20 C19 C18 120.3(3)
C20 C19 H14 119.8
C18 C19 H14 119.8
C19 C20 C21 119.5(3)
C19 C20 H15 120.3
C21 C20 H15 120.3
C20 C21 C22 120.8(3)
C20 C21 H16 119.6
C22 C21 H16 119.6
C17 C22 C21 119.8(2)
C17 C22 H17 120.1
C21 C22 H17 120.1
C23 O4 C32 111.31(14)
O5 C23 O4 120.79(19)
O5 C23 C24 129.0(2)
O4 C23 C24 110.25(15)
C23 C24 C25 104.49(15)
C23 C24 H18 110.9
C25 C24 H18 110.9
C23 C24 H19 110.9
C25 C24 H19 110.9
H18 C24 H19 108.9
C26 C25 C24 113.72(14)
C26 C25 C32 114.98(14)
C24 C25 C32 101.14(12)
C26 C25 H20 108.9
C24 C25 H20 108.9
C32 C25 H20 108.9
C31 C26 C27 118.06(14)
C31 C26 C25 123.14(14)
C27 C26 C25 118.76(15)
O6 C27 C28 121.86(15)
O6 C27 C26 117.66(13)
C28 C27 C26 120.45(16)
C27 O6 H36 109.5
C29 C28 C27 119.84(16)
C29 C28 H21 120.1
C27 C28 H21 120.1
C28 C29 C30 121.11(17)
C28 C29 H22 119.4
C30 C29 H22 119.4
C29 C30 C31 118.43(19)
C29 C30 H23 120.8
C31 C30 H23 120.8
C26 C31 C30 122.09(16)
C26 C31 H24 119.0
C30 C31 H24 119.0
O4 C32 C33 106.38(14)
O4 C32 C39 107.21(12)
C33 C32 C39 113.08(14)
O4 C32 C25 102.63(12)
C33 C32 C25 115.56(12)
C39 C32 C25 110.97(15)
C38 C33 C34 117.98(18)
C38 C33 C32 120.52(17)
C34 C33 C32 121.47(17)
C33 C34 C35 121.0(2)
C33 C34 H25 119.5
C35 C34 H25 119.5
C36 C35 C34 120.1(2)
C36 C35 H26 120.0
C34 C35 H26 120.0
C35 C36 C37 119.5(2)
C35 C36 H27 120.3
C37 C36 H27 120.3
C36 C37 C38 120.7(3)
C36 C37 H28 119.6
C38 C37 H28 119.6
C37 C38 C33 120.7(2)
C37 C38 H29 119.6
C33 C38 H29 119.6
C40 C39 C44 118.02(18)
C40 C39 C32 120.89(18)
C44 C39 C32 121.08(15)
C39 C40 C41 120.2(2)
C39 C40 H30 119.9
C41 C40 H30 119.9
C42 C41 C40 119.5(2)
C42 C41 H31 120.2
C40 C41 H31 120.2
C43 C42 C41 121.2(2)
C43 C42 H32 119.4
C41 C42 H32 119.4
C42 C43 C44 119.3(3)
C42 C43 H33 120.4
C44 C43 H33 120.4
C43 C44 C39 121.7(2)
C43 C44 H34 119.1
C39 C44 H34 119.1

loop_
_geom_bond_atom_site_label_1
_geom_bond_atom_site_label_2
_geom_bond_distance
O1 C1 1.333(2)
O1 C10 1.4884(17)
C1 O2 1.2079(18)
C1 C2 1.492(2)
C2 C3 1.523(2)
C2 H1 0.9700
C2 H2 0.9700
C3 C4 1.508(2)
C3 C10 1.558(2)
C3 H3 0.9800
C4 C9 1.374(2)
C4 C5 1.396(2)
C5 O3 1.359(2)
C5 C6 1.373(2)
O3 H35 0.8200
C6 C7 1.366(3)
C6 H4 0.9300
C7 C8 1.368(3)
C7 H5 0.9300
C8 C9 1.380(3)
C8 H6 0.9300
C9 H7 0.9300
C10 C11 1.513(2)
C10 C17 1.532(2)
C11 C12 1.377(2)
C11 C16 1.377(2)
C12 C13 1.375(3)
C12 H8 0.9300
C13 C14 1.358(3)
C13 H9 0.9300
C14 C15 1.372(3)
C14 H10 0.9300
C15 C16 1.387(3)
C15 H11 0.9300
C16 H12 0.9300
C17 C18 1.374(3)
C17 C22 1.384(3)
C18 C19 1.381(3)
C18 H13 0.9300
C19 C20 1.360(4)
C19 H14 0.9300
C20 C21 1.363(4)
C20 H15 0.9300
C21 C22 1.398(3)
C21 H16 0.9300
C22 H17 0.9300
O4 C23 1.336(2)
O4 C32 1.4728(18)
C23 O5 1.212(2)
C23 C24 1.479(3)
C24 C25 1.520(2)
C24 H18 0.9700
C24 H19 0.9700
C25 C26 1.515(2)
C25 C32 1.565(2)
C25 H20 0.9800
C26 C31 1.375(2)
C26 C27 1.391(2)
C27 O6 1.3615(19)
C27 C28 1.382(2)
O6 H36 0.8200
C28 C29 1.364(3)
C28 H21 0.9300
C29 C30 1.377(3)
C29 H22 0.9300
C30 C31 1.380(2)
C30 H23 0.9300
C31 H24 0.9300
C32 C33 1.516(2)
C32 C39 1.526(2)
C33 C38 1.377(3)
C33 C34 1.378(2)
C34 C35 1.382(3)
C34 H25 0.9300
C35 C36 1.361(3)
C35 H26 0.9300
C36 C37 1.365(3)
C36 H27 0.9300
C37 C38 1.372(3)
C37 H28 0.9300
C38 H29 0.9300
C39 C40 1.377(2)
C39 C44 1.386(3)
C40 C41 1.402(3)
C40 H30 0.9300
C41 C42 1.369(4)
C41 H31 0.9300
C42 C43 1.348(3)
C42 H32 0.9300
C43 C44 1.380(3)
C43 H33 0.9300
C44 H34 0.9300

loop_
_geom_torsion_atom_site_label_1
_geom_torsion_atom_site_label_2
_geom_torsion_atom_site_label_3
_geom_torsion_atom_site_label_4
_geom_torsion
C10 O1 C1 O2 -173.92(15)
C10 O1 C1 C2 5.81(18)
O2 C1 C2 C3 -163.53(17)
O1 C1 C2 C3 16.76(19)
C1 C2 C3 C4 92.34(17)
C1 C2 C3 C10 -30.56(17)
C2 C3 C4 C9 -26.0(2)
C10 C3 C4 C9 90.1(2)
C2 C3 C4 C5 155.72(15)
C10 C3 C4 C5 -88.14(18)
C9 C4 C5 O3 177.90(17)
C3 C4 C5 O3 -3.7(2)
C9 C4 C5 C6 -1.7(3)
C3 C4 C5 C6 176.63(18)
O3 C5 C6 C7 -178.5(2)
C4 C5 C6 C7 1.1(3)
C5 C6 C7 C8 -0.1(4)
C6 C7 C8 C9 -0.2(4)
C5 C4 C9 C8 1.4(3)
C3 C4 C9 C8 -176.8(2)
C7 C8 C9 C4 -0.5(4)
C1 O1 C10 C11 -146.43(13)
C1 O1 C10 C17 94.25(16)
C1 O1 C10 C3 -25.26(16)
C4 C3 C10 O1 -90.40(14)
C2 C3 C10 O1 33.47(16)
C4 C3 C10 C11 24.59(18)
C2 C3 C10 C11 148.47(14)
C4 C3 C10 C17 156.48(13)
C2 C3 C10 C17 -79.65(15)
O1 C10 C11 C12 26.7(2)
C17 C10 C11 C12 141.65(17)
C3 C10 C11 C12 -85.5(2)
O1 C10 C11 C16 -156.58(14)
C17 C10 C11 C16 -41.7(2)
C3 C10 C11 C16 91.20(18)
C16 C11 C12 C13 -0.4(3)
C10 C11 C12 C13 176.30(17)
C11 C12 C13 C14 0.0(3)
C12 C13 C14 C15 0.4(3)
C13 C14 C15 C16 -0.2(3)
C12 C11 C16 C15 0.6(3)
C10 C11 C16 C15 -176.23(17)
C14 C15 C16 C11 -0.3(3)
O1 C10 C17 C18 -128.02(18)
C11 C10 C17 C18 116.3(2)
C3 C10 C17 C18 -17.0(2)
O1 C10 C17 C22 52.68(18)
C11 C10 C17 C22 -62.95(18)
C3 C10 C17 C22 163.66(13)
C22 C17 C18 C19 -0.2(3)
C10 C17 C18 C19 -179.51(16)
C17 C18 C19 C20 0.2(3)
C18 C19 C20 C21 -0.5(4)
C19 C20 C21 C22 0.8(4)
C18 C17 C22 C21 0.5(3)
C10 C17 C22 C21 179.87(16)
C20 C21 C22 C17 -0.8(3)
C32 O4 C23 O5 -178.38(15)
C32 O4 C23 C24 2.06(18)
O5 C23 C24 C25 -161.05(17)
O4 C23 C24 C25 18.46(19)
C23 C24 C25 C26 94.46(17)
C23 C24 C25 C32 -29.36(17)
C24 C25 C26 C31 -31.2(2)
C32 C25 C26 C31 84.7(2)
C24 C25 C26 C27 146.47(16)
C32 C25 C26 C27 -97.59(18)
C31 C26 C27 O6 179.93(16)
C25 C26 C27 O6 2.1(2)
C31 C26 C27 C28 1.5(3)
C25 C26 C27 C28 -176.29(16)
O6 C27 C28 C29 -179.10(19)
C26 C27 C28 C29 -0.7(3)
C27 C28 C29 C30 -0.5(3)
C28 C29 C30 C31 0.9(4)
C27 C26 C31 C30 -1.1(3)
C25 C26 C31 C30 176.59(19)
C29 C30 C31 C26 -0.1(3)
C23 O4 C32 C33 -142.73(13)
C23 O4 C32 C39 96.01(15)
C23 O4 C32 C25 -20.95(15)
C26 C25 C32 O4 -92.82(15)
C24 C25 C32 O4 30.14(15)
C26 C25 C32 C33 22.5(2)
C24 C25 C32 C33 145.45(15)
C26 C25 C32 C39 152.93(14)
C24 C25 C32 C39 -84.11(16)
O4 C32 C33 C38 22.4(2)
C39 C32 C33 C38 139.85(17)
C25 C32 C33 C38 -90.74(19)
O4 C32 C33 C34 -159.94(14)
C39 C32 C33 C34 -42.5(2)
C25 C32 C33 C34 86.91(19)
C38 C33 C34 C35 1.2(3)
C32 C33 C34 C35 -176.51(16)
C33 C34 C35 C36 -0.3(3)
C34 C35 C36 C37 -0.7(3)
C35 C36 C37 C38 0.9(4)
C36 C37 C38 C33 -0.1(4)
C34 C33 C38 C37 -1.0(3)
C32 C33 C38 C37 176.74(18)
O4 C32 C39 C40 23.0(2)
C33 C32 C39 C40 -93.89(18)
C25 C32 C39 C40 134.38(16)
O4 C32 C39 C44 -158.19(15)
C33 C32 C39 C44 84.9(2)
C25 C32 C39 C44 -46.8(2)
C44 C39 C40 C41 0.6(3)
C32 C39 C40 C41 179.43(18)
C39 C40 C41 C42 -0.1(3)
C40 C41 C42 C43 -0.2(4)
C41 C42 C43 C44 -0.1(4)
C42 C43 C44 C39 0.7(3)
C40 C39 C44 C43 -0.9(3)
C32 C39 C44 C43 -179.75(18)
